data_7055392
loop_
_publ_author_name
'Shen, Fu-Xing'
'Huang, Wei'
'Yamamoto, Takashi'
'Einaga, Yasuaki'
'Wu, Dayu'

_publ_section_title
;
 Preparation of dihydroquinazoline carbohydrazone Fe(ii) complexes for
 spin crossover
;
_journal_issue 5
_journal_name_full 'New J. Chem.'
_journal_page_first 4534
_journal_paper_doi 10.1039/C5NJ03095A
_journal_volume 40
_journal_year 2016
_chemical_formula_moiety 'C38 H30 Fe N10 O2, 2(C F3 O3 S)'
_chemical_formula_sum 'C40 H30 F6 Fe N10 O8 S2'
_chemical_formula_weight 1012.71
_space_group_crystal_system triclinic
_space_group_IT_number 2
_space_group_name_Hall '-P 1'
_space_group_name_H-M_alt 'P -1'
_symmetry_space_group_name_Hall '-P 1'
_symmetry_space_group_name_H-M 'P -1'
_atom_sites_solution_hydrogens geom
_audit_creation_method SHELXL-2014/7
_audit_update_record
;
2016-02-20 deposited with the CCDC.
2016-02-29 downloaded from the CCDC.
;
_cell_angle_alpha 104.000(5)
_cell_angle_beta 98.380(5)
_cell_angle_gamma 113.241(4)
_cell_formula_units_Z 2
_cell_length_a 11.8477(19)
_cell_length_b 14.823(2)
_cell_length_c 16.192(4)
_cell_measurement_reflns_used 1687
_cell_measurement_temperature 200(2)
_cell_measurement_theta_max 23.75
_cell_measurement_theta_min 2.64
_cell_volume 2440.7(8)
_computing_cell_refinement 'Bruker SMART'
_computing_data_collection 'Bruker SMART'
_computing_data_reduction 'Bruker SAINT'
_computing_molecular_graphics 'Bruker SHELXTL'
_computing_publication_material 'Bruker SHELXTL'
_computing_structure_refinement 'SHELXL-2014/7 (Sheldrick, 2014)'
_computing_structure_solution 'SHELXL-2014/7 (Sheldrick, 2014)'
_diffrn_ambient_temperature 200(2)
_diffrn_measured_fraction_theta_full 0.987
_diffrn_measured_fraction_theta_max 0.987
_diffrn_measurement_device_type 'Bruker APEX-II CCD'
_diffrn_measurement_method 'phi and omega scans'
_diffrn_radiation_type MoK\a
_diffrn_radiation_wavelength 0.71073
_diffrn_reflns_av_R_equivalents 0.0605
_diffrn_reflns_av_unetI/netI 0.1394
_diffrn_reflns_Laue_measured_fraction_full 0.987
_diffrn_reflns_Laue_measured_fraction_max 0.987
_diffrn_reflns_limit_h_max 13
_diffrn_reflns_limit_h_min -14
_diffrn_reflns_limit_k_max 17
_diffrn_reflns_limit_k_min -17
_diffrn_reflns_limit_l_max 17
_diffrn_reflns_limit_l_min -19
_diffrn_reflns_number 13459
_diffrn_reflns_point_group_measured_fraction_full 0.987
_diffrn_reflns_point_group_measured_fraction_max 0.987
_diffrn_reflns_theta_full 24.999
_diffrn_reflns_theta_max 24.999
_diffrn_reflns_theta_min 1.583
_diffrn_source 'fine-focus sealed tube'
_exptl_absorpt_coefficient_mu 0.475
_exptl_absorpt_correction_T_max 0.931
_exptl_absorpt_correction_T_min 0.908
_exptl_absorpt_correction_type multi-scan
_exptl_absorpt_process_details SADABS
_exptl_crystal_colour 'dark red'
_exptl_crystal_density_diffrn 1.378
_exptl_crystal_description block
_exptl_crystal_F_000 1032
_exptl_crystal_size_max 0.230
_exptl_crystal_size_mid 0.170
_exptl_crystal_size_min 0.150
_refine_diff_density_max 2.149
_refine_diff_density_min -1.010
_refine_diff_density_rms 0.155
_refine_ls_extinction_method none
_refine_ls_goodness_of_fit_ref 1.083
_refine_ls_hydrogen_treatment constr
_refine_ls_matrix_type full
_refine_ls_number_parameters 604
_refine_ls_number_reflns 8482
_refine_ls_number_restraints 136
_refine_ls_restrained_S_all 1.093
_refine_ls_R_factor_all 0.1651
_refine_ls_R_factor_gt 0.1121
_refine_ls_shift/su_max 0.001
_refine_ls_shift/su_mean 0.000
_refine_ls_structure_factor_coef Fsqd
_refine_ls_weighting_details 'w=1/[\s^2^(Fo^2^)+(0.2000P)^2^] where P=(Fo^2^+2Fc^2^)/3'
_refine_ls_weighting_scheme calc
_refine_ls_wR_factor_gt 0.3086
_refine_ls_wR_factor_ref 0.3498
_reflns_Friedel_coverage 0.000
_reflns_number_gt 4666
_reflns_number_total 8482
_reflns_threshold_expression 'I > 2\s(I)'
_cod_data_source_file c5nj03095a1.cif
_cod_data_source_block 3-200K
_cod_depositor_comments
;
The following automatic conversions were performed:

'_exptl_absorpt_correction_type' value 'multi-Scan' changed to
'multi-scan' according to
/usr/data/users/saulius/crontab/automatic-downloads/rss-feeds/RSC/lib/dictionaries/cif_core.dic
dictionary named 'cif_core.dic' version 2.4.2 from 2011-04-26.

Automatic conversion script
Id: cif_fix_values 4268 2015-11-12 08:31:59Z antanas 

 Adding full bibliography for 7055389--7055395.cif.
;
_cod_database_code 7055392
_shelx_shelxl_version_number 2014/7
_shelx_space_group_comment
;
The symmetry employed for this shelxl refinement is uniquely defined
by the following loop, which should always be used as a source of
symmetry information in preference to the above space-group names.
They are only intended as comments.
;
_shelx_estimated_absorpt_t_min 0.899
_shelx_estimated_absorpt_t_max 0.932

loop_
_space_group_symop_operation_xyz
'x, y, z'
'-x, -y, -z'

loop_
_atom_site_label
_atom_site_type_symbol
_atom_site_fract_x
_atom_site_fract_y
_atom_site_fract_z
_atom_site_U_iso_or_equiv
_atom_site_adp_type
_atom_site_occupancy
_atom_site_site_symmetry_order
_atom_site_calc_flag
_atom_site_refinement_flags_posn
_atom_site_refinement_flags_adp
Fe1 Fe 0.43047(10) 0.74979(8) 0.21511(7) 0.0246(4) Uani 1 1 d . .
C1 C 0.5701(9) 0.8213(6) 0.4178(5) 0.039(2) Uani 1 1 d . .
H1 H 0.6070 0.8876 0.4133 0.047 Uiso 1 1 calc R U
C2 C 0.6030(10) 0.8088(7) 0.4989(6) 0.049(2) Uani 1 1 d . .
H2 H 0.6589 0.8655 0.5482 0.059 Uiso 1 1 calc R U
C3 C 0.5518(9) 0.7127(7) 0.5038(6) 0.045(2) Uani 1 1 d . .
H3 H 0.5721 0.7028 0.5576 0.054 Uiso 1 1 calc R U
C4 C 0.4679(9) 0.6264(6) 0.4296(5) 0.042(2) Uani 1 1 d . .
H4 H 0.4329 0.5593 0.4325 0.050 Uiso 1 1 calc R U
C5 C 0.4396(8) 0.6467(6) 0.3507(5) 0.0328(19) Uani 1 1 d . .
C6 C 0.3494(8) 0.5633(5) 0.2707(5) 0.0320(19) Uani 1 1 d . .
H6 H 0.3125 0.4941 0.2679 0.038 Uiso 1 1 calc R U
C7 C 0.2530(7) 0.5756(6) 0.0619(5) 0.0275(17) Uani 1 1 d . .
C8 C 0.1634(8) 0.5074(6) -0.0267(5) 0.0327(19) Uani 1 1 d . .
C9 C 0.1695(9) 0.5494(7) -0.0959(6) 0.041(2) Uani 1 1 d . .
H9 H 0.2346 0.6141 -0.0888 0.049 Uiso 1 1 calc R U
C10 C 0.0754(11) 0.4911(8) -0.1752(6) 0.056(3) Uani 1 1 d . .
H10 H 0.0754 0.5170 -0.2221 0.067 Uiso 1 1 calc R U
C11 C -0.0194(11) 0.3932(9) -0.1842(7) 0.060(3) Uani 1 1 d . .
H11 H -0.0800 0.3540 -0.2385 0.071 Uiso 1 1 calc R U
C12 C -0.0271(8) 0.3525(7) -0.1168(6) 0.044(2) Uani 1 1 d . .
H12 H -0.0940 0.2891 -0.1232 0.053 Uiso 1 1 calc R U
C13 C 0.0707(9) 0.4109(6) -0.0370(6) 0.038(2) Uani 1 1 d . .
C14 C 0.1822(8) 0.4151(5) 0.1041(5) 0.0317(18) Uani 1 1 d . .
H14 H 0.1573 0.4000 0.1562 0.038 Uiso 1 1 calc R U
C15 C 0.2766(8) 0.3712(5) 0.0854(5) 0.0276(17) Uani 1 1 d . .
C16 C 0.4505(8) 0.3860(7) 0.0361(6) 0.038(2) Uani 1 1 d . .
H16 H 0.5184 0.4245 0.0170 0.045 Uiso 1 1 calc R U
C17 C 0.4379(9) 0.2914(7) 0.0412(6) 0.042(2) Uani 1 1 d . .
H17 H 0.4947 0.2662 0.0249 0.050 Uiso 1 1 calc R U
C18 C 0.3434(9) 0.2375(6) 0.0698(6) 0.039(2) Uani 1 1 d . .
H18 H 0.3335 0.1737 0.0746 0.047 Uiso 1 1 calc R U
C19 C 0.2579(9) 0.2754(6) 0.0930(5) 0.038(2) Uani 1 1 d . .
H19 H 0.1905 0.2377 0.1129 0.046 Uiso 1 1 calc R U
C20 C 0.6440(8) 0.6817(6) 0.1834(5) 0.0298(17) Uani 1 1 d . .
H20 H 0.5894 0.6179 0.1865 0.036 Uiso 1 1 calc R U
C21 C 0.7622(8) 0.6962(7) 0.1651(5) 0.036(2) Uani 1 1 d . .
H21 H 0.7839 0.6414 0.1538 0.043 Uiso 1 1 calc R U
C22 C 0.8388(8) 0.7854(7) 0.1642(6) 0.040(2) Uani 1 1 d . .
H22 H 0.9171 0.7943 0.1539 0.048 Uiso 1 1 calc R U
C23 C 0.8103(8) 0.8711(7) 0.1780(5) 0.0354(19) Uani 1 1 d . .
H23 H 0.8657 0.9348 0.1752 0.042 Uiso 1 1 calc R U
C24 C 0.6961(8) 0.8538(6) 0.1957(5) 0.0281(17) Uani 1 1 d . .
C25 C 0.6555(8) 0.9361(6) 0.2146(5) 0.0297(18) Uani 1 1 d . .
H25 H 0.7079 1.0046 0.2202 0.036 Uiso 1 1 calc R U
C26 C 0.3694(7) 0.9251(5) 0.2548(5) 0.0231(16) Uani 1 1 d . .
C27 C 0.3009(8) 0.9882(6) 0.2745(5) 0.0345(19) Uani 1 1 d . .
C28 C 0.1878(8) 0.9495(7) 0.2959(6) 0.042(2) Uani 1 1 d . .
H28 H 0.1568 0.8843 0.3027 0.051 Uiso 1 1 calc R U
C29 C 0.1181(9) 1.0062(8) 0.3076(6) 0.054(3) Uani 1 1 d . .
H29 H 0.0432 0.9825 0.3250 0.064 Uiso 1 1 calc R U
C30 C 0.1690(10) 1.1027(9) 0.2914(7) 0.070(4) Uani 1 1 d . .
H30 H 0.1210 1.1396 0.2938 0.084 Uiso 1 1 calc R U
C31 C 0.2791(10) 1.1433(7) 0.2733(6) 0.047(2) Uani 1 1 d . .
H31 H 0.3088 1.2085 0.2664 0.057 Uiso 1 1 calc R U
C32 C 0.3536(8) 1.0865(6) 0.2640(5) 0.0323(16) Uani 1 1 d . U
C33 C 0.5575(8) 1.0855(6) 0.2679(5) 0.0334(17) Uani 1 1 d . U
H33 H 0.6229 1.1033 0.2359 0.040 Uiso 1 1 calc R U
C34 C 0.6227(8) 1.1294(7) 0.3680(6) 0.0371(16) Uani 1 1 d . U
C35 C 0.5905(8) 1.0650(7) 0.4147(5) 0.0339(15) Uani 1 1 d . U
H35 H 0.5333 0.9951 0.3878 0.041 Uiso 1 1 calc R U
C36 C 0.6433(10) 1.1048(8) 0.5009(6) 0.051(2) Uani 1 1 d . U
H36 H 0.6200 1.0612 0.5347 0.061 Uiso 1 1 calc R U
C37 C 0.7317(10) 1.2080(8) 0.5442(7) 0.054(2) Uani 1 1 d . U
H37 H 0.7683 1.2319 0.6049 0.064 Uiso 1 1 calc R U
C38 C 0.7635(10) 1.2729(8) 0.4963(7) 0.059(2) Uani 1 1 d . U
H38 H 0.8213 1.3427 0.5232 0.071 Uiso 1 1 calc R U
C39 C 0.7185(13) 0.5101(9) 0.3931(8) 0.072(3) Uani 1 1 d . .
C40 C -0.0476(11) -0.3478(8) -0.3312(7) 0.108(4) Uani 1 1 d D U
N1 N 0.3698(6) 0.4266(5) 0.0573(4) 0.0333(16) Uani 1 1 d . .
N2 N 0.0669(6) 0.3705(5) 0.0332(5) 0.0392(18) Uani 1 1 d . .
H2A H -0.0019 0.3207 0.0338 0.047 Uiso 1 1 calc R U
N3 N 0.2430(6) 0.5263(5) 0.1258(4) 0.0290(15) Uani 1 1 d . .
N4 N 0.3249(6) 0.5910(4) 0.2059(4) 0.0253(14) Uani 1 1 d . .
N5 N 0.4865(6) 0.7410(5) 0.3450(4) 0.0269(14) Uani 1 1 d . .
N6 N 0.4694(7) 1.1253(5) 0.2442(5) 0.0399(16) Uani 1 1 d . U
H6A H 0.4881 1.1717 0.2185 0.048 Uiso 1 1 calc R U
N7 N 0.7073(10) 1.2320(6) 0.4056(6) 0.069(2) Uani 1 1 d . U
N8 N 0.4835(6) 0.9712(4) 0.2396(4) 0.0282(15) Uani 1 1 d . .
N9 N 0.5414(6) 0.9058(4) 0.2227(4) 0.0258(14) Uani 1 1 d . .
N10 N 0.6103(5) 0.7594(4) 0.1962(4) 0.0212(13) Uani 1 1 d . .
S1 S 0.5801(3) 0.42901(19) 0.29815(17) 0.0579(8) Uani 1 1 d . .
S2 S 0.0631(4) -0.2388(3) -0.2348(3) 0.0891(11) Uani 1 1 d D U
F1 F 0.8275(8) 0.5382(7) 0.3682(6) 0.121(3) Uani 1 1 d . .
F2 F 0.7145(8) 0.5927(6) 0.4386(5) 0.121(3) Uani 1 1 d . .
F3 F 0.7316(9) 0.4628(7) 0.4483(5) 0.108(3) Uani 1 1 d . .
F4 F -0.1599(11) -0.3447(8) -0.3449(8) 0.160(4) Uani 1 1 d D U
F5 F -0.0842(11) -0.4414(8) -0.3228(7) 0.151(4) Uani 1 1 d D U
F6 F -0.0152(11) -0.3524(9) -0.4056(7) 0.159(4) Uani 1 1 d D U
O1 O 0.3230(5) 0.6690(4) 0.0817(3) 0.0263(12) Uani 1 1 d . .
O2 O 0.3217(5) 0.8306(4) 0.2491(4) 0.0321(13) Uani 1 1 d . .
O3 O 0.5895(11) 0.4957(6) 0.2473(6) 0.112(4) Uani 1 1 d . .
O4 O 0.6009(8) 0.3414(5) 0.2601(5) 0.065(2) Uani 1 1 d . .
O5 O 0.4762(8) 0.4048(6) 0.3384(6) 0.082(2) Uani 1 1 d . .
O6 O 0.0888(11) -0.1491(7) -0.2620(9) 0.134(4) Uani 1 1 d D U
O7 O 0.1753(11) -0.2546(11) -0.2259(9) 0.151(4) Uani 1 1 d D U
O8B O 0.0157(13) -0.2498(9) -0.1616(8) 0.176(6) Uani 1 1 d D U

loop_
_atom_site_aniso_label
_atom_site_aniso_U_11
_atom_site_aniso_U_22
_atom_site_aniso_U_33
_atom_site_aniso_U_23
_atom_site_aniso_U_13
_atom_site_aniso_U_12
Fe1 0.0279(7) 0.0171(6) 0.0267(6) 0.0035(4) 0.0099(5) 0.0093(5)
C1 0.056(6) 0.019(4) 0.036(5) 0.003(3) 0.014(4) 0.015(4)
C2 0.061(7) 0.051(6) 0.024(5) 0.001(4) 0.000(4) 0.025(5)
C3 0.051(6) 0.047(5) 0.030(5) 0.013(4) 0.007(4) 0.016(5)
C4 0.067(7) 0.027(4) 0.029(5) 0.006(4) 0.005(4) 0.023(5)
C5 0.049(5) 0.039(5) 0.017(4) 0.005(3) 0.016(4) 0.026(4)
C6 0.044(5) 0.013(4) 0.033(5) 0.006(3) 0.018(4) 0.006(4)
C7 0.022(4) 0.035(5) 0.030(4) 0.006(3) 0.014(3) 0.018(4)
C8 0.026(4) 0.037(5) 0.036(5) 0.000(4) 0.010(4) 0.022(4)
C9 0.040(5) 0.040(5) 0.036(5) 0.004(4) -0.004(4) 0.022(4)
C10 0.070(7) 0.071(7) 0.030(5) -0.004(5) -0.010(5) 0.056(7)
C11 0.057(7) 0.062(7) 0.051(7) -0.011(5) -0.008(5) 0.043(6)
C12 0.019(4) 0.038(5) 0.055(6) -0.012(4) 0.000(4) 0.013(4)
C13 0.047(6) 0.029(4) 0.040(5) 0.000(4) 0.012(4) 0.026(4)
C14 0.037(5) 0.016(4) 0.029(4) 0.001(3) 0.010(4) 0.001(3)
C15 0.031(5) 0.016(4) 0.026(4) 0.001(3) 0.010(3) 0.004(3)
C16 0.030(5) 0.049(5) 0.049(5) 0.025(4) 0.029(4) 0.021(4)
C17 0.049(6) 0.042(5) 0.040(5) 0.009(4) 0.011(4) 0.030(5)
C18 0.042(5) 0.022(4) 0.052(6) 0.014(4) 0.017(5) 0.010(4)
C19 0.052(6) 0.018(4) 0.038(5) 0.007(3) 0.017(4) 0.008(4)
C20 0.030(4) 0.027(4) 0.032(4) 0.007(3) 0.006(4) 0.014(4)
C21 0.035(5) 0.047(5) 0.030(4) 0.003(4) 0.005(4) 0.030(5)
C22 0.019(4) 0.046(5) 0.063(6) 0.020(4) 0.024(4) 0.019(4)
C23 0.022(4) 0.047(5) 0.043(5) 0.016(4) 0.022(4) 0.015(4)
C24 0.033(5) 0.027(4) 0.025(4) 0.005(3) 0.011(3) 0.014(4)
C25 0.034(5) 0.023(4) 0.035(4) 0.010(3) 0.010(4) 0.015(4)
C26 0.020(4) 0.021(4) 0.028(4) 0.005(3) 0.007(3) 0.010(3)
C27 0.033(5) 0.031(4) 0.033(5) -0.006(3) 0.000(4) 0.021(4)
C28 0.035(5) 0.038(5) 0.042(5) -0.006(4) 0.005(4) 0.018(4)
C29 0.035(5) 0.056(6) 0.054(6) -0.014(5) 0.001(5) 0.028(5)
C30 0.044(7) 0.070(8) 0.078(8) -0.025(6) -0.019(6) 0.048(6)
C31 0.051(6) 0.038(5) 0.049(6) 0.000(4) -0.010(5) 0.032(5)
C32 0.033(3) 0.025(4) 0.031(4) -0.002(3) -0.004(3) 0.016(3)
C33 0.033(3) 0.024(4) 0.045(5) 0.011(3) 0.014(3) 0.013(3)
C34 0.030(4) 0.042(3) 0.045(3) 0.018(2) 0.015(3) 0.017(3)
C35 0.039(4) 0.040(3) 0.033(3) 0.011(2) 0.016(3) 0.026(3)
C36 0.056(5) 0.055(3) 0.036(3) 0.010(3) 0.006(4) 0.023(3)
C37 0.048(5) 0.056(4) 0.046(3) 0.004(2) 0.005(3) 0.023(3)
C38 0.056(6) 0.049(4) 0.059(3) 0.006(3) 0.009(4) 0.019(4)
C39 0.079(9) 0.043(6) 0.070(8) 0.007(6) 0.000(7) 0.019(6)
C40 0.110(7) 0.095(6) 0.123(7) 0.051(6) 0.024(6) 0.044(6)
N1 0.025(4) 0.037(4) 0.043(4) 0.017(3) 0.017(3) 0.014(3)
N2 0.012(3) 0.030(4) 0.062(5) 0.004(3) 0.017(3) 0.000(3)
N3 0.033(4) 0.022(3) 0.031(4) 0.006(3) 0.015(3) 0.011(3)
N4 0.026(4) 0.020(3) 0.025(3) 0.002(3) 0.008(3) 0.009(3)
N5 0.031(4) 0.032(4) 0.027(4) 0.012(3) 0.016(3) 0.019(3)
N6 0.049(4) 0.038(4) 0.042(4) 0.016(3) 0.014(3) 0.027(3)
N7 0.088(6) 0.040(3) 0.058(3) 0.015(3) 0.009(4) 0.014(3)
N8 0.034(4) 0.020(3) 0.040(4) 0.010(3) 0.020(3) 0.018(3)
N9 0.034(4) 0.018(3) 0.031(4) 0.009(3) 0.013(3) 0.016(3)
N10 0.015(3) 0.023(3) 0.028(3) 0.010(3) 0.012(3) 0.008(3)
S1 0.079(2) 0.0333(13) 0.0532(16) 0.0142(11) 0.0027(14) 0.0226(13)
S2 0.093(3) 0.079(2) 0.116(3) 0.047(2) 0.035(2) 0.048(2)
F1 0.074(6) 0.118(7) 0.110(7) -0.019(5) 0.028(5) 0.016(5)
F2 0.111(7) 0.101(6) 0.095(6) -0.047(5) -0.028(5) 0.059(5)
F3 0.133(8) 0.107(6) 0.074(5) 0.032(5) -0.005(5) 0.054(6)
F4 0.119(7) 0.126(7) 0.193(9) 0.008(6) -0.016(7) 0.060(6)
F5 0.166(9) 0.135(7) 0.139(8) 0.031(6) 0.001(6) 0.078(7)
F6 0.148(8) 0.172(9) 0.103(7) 0.044(6) 0.038(6) 0.018(7)
O1 0.030(3) 0.020(3) 0.024(3) 0.007(2) 0.007(2) 0.008(2)
O2 0.025(3) 0.023(3) 0.044(3) 0.003(2) 0.012(3) 0.010(2)
O3 0.187(11) 0.050(5) 0.068(6) 0.029(4) -0.021(6) 0.036(6)
O4 0.083(6) 0.032(4) 0.065(5) 0.010(3) 0.010(4) 0.019(4)
O5 0.067(6) 0.045(4) 0.114(7) 0.013(4) 0.023(5) 0.015(4)
O6 0.108(8) 0.068(6) 0.188(10) 0.058(7) 0.015(8) 0.001(6)
O7 0.131(9) 0.170(10) 0.146(10) 0.038(8) -0.008(8) 0.085(8)
O8B 0.160(10) 0.108(8) 0.172(10) -0.010(7) 0.136(8) -0.023(7)

loop_
_atom_type_symbol
_atom_type_description
_atom_type_scat_dispersion_real
_atom_type_scat_dispersion_imag
_atom_type_scat_source
C C 0.0033 0.0016 'International Tables Vol C Tables 4.2.6.8 and 6.1.1.4'
H H 0.0000 0.0000 'International Tables Vol C Tables 4.2.6.8 and 6.1.1.4'
N N 0.0061 0.0033 'International Tables Vol C Tables 4.2.6.8 and 6.1.1.4'
O O 0.0106 0.0060 'International Tables Vol C Tables 4.2.6.8 and 6.1.1.4'
F F 0.0171 0.0103 'International Tables Vol C Tables 4.2.6.8 and 6.1.1.4'
S S 0.1246 0.1234 'International Tables Vol C Tables 4.2.6.8 and 6.1.1.4'
Fe Fe 0.3463 0.8444 'International Tables Vol C Tables 4.2.6.8 and 6.1.1.4'

loop_
_geom_angle_atom_site_label_1
_geom_angle_atom_site_label_2
_geom_angle_atom_site_label_3
_geom_angle
O1 Fe1 O2 96.5(2)
O1 Fe1 N9 106.1(2)
O2 Fe1 N9 73.6(2)
O1 Fe1 N4 73.7(2)
O2 Fe1 N4 108.9(2)
N9 Fe1 N4 177.6(2)
O1 Fe1 N10 96.9(2)
O2 Fe1 N10 147.2(2)
N9 Fe1 N10 74.0(2)
N4 Fe1 N10 103.6(2)
O1 Fe1 N5 147.3(2)
O2 Fe1 N5 96.1(2)
N9 Fe1 N5 106.4(2)
N4 Fe1 N5 73.6(2)
N10 Fe1 N5 88.5(2)
N5 C1 C2 122.7(8)
N5 C1 H1 118.6
C2 C1 H1 118.6
C3 C2 C1 118.1(8)
C3 C2 H2 121.0
C1 C2 H2 121.0
C2 C3 C4 121.4(8)
C2 C3 H3 119.3
C4 C3 H3 119.3
C5 C4 C3 116.5(8)
C5 C4 H4 121.8
C3 C4 H4 121.8
N5 C5 C4 123.1(7)
N5 C5 C6 115.9(7)
C4 C5 C6 121.0(7)
N4 C6 C5 115.7(7)
N4 C6 H6 122.2
C5 C6 H6 122.2
O1 C7 N3 121.1(7)
O1 C7 C8 124.9(7)
N3 C7 C8 113.7(7)
C13 C8 C9 121.7(8)
C13 C8 C7 120.2(8)
C9 C8 C7 117.8(7)
C10 C9 C8 117.8(9)
C10 C9 H9 121.1
C8 C9 H9 121.1
C9 C10 C11 119.6(9)
C9 C10 H10 120.2
C11 C10 H10 120.2
C12 C11 C10 122.9(9)
C12 C11 H11 118.6
C10 C11 H11 118.6
C11 C12 C13 117.2(9)
C11 C12 H12 121.4
C13 C12 H12 121.4
C8 C13 N2 120.7(8)
C8 C13 C12 120.6(8)
N2 C13 C12 118.7(8)
N3 C14 N2 109.6(6)
N3 C14 C15 110.3(6)
N2 C14 C15 114.3(6)
N3 C14 H14 107.4
N2 C14 H14 107.4
C15 C14 H14 107.4
N1 C15 C19 123.1(7)
N1 C15 C14 115.8(6)
C19 C15 C14 121.0(7)
N1 C16 C17 124.0(8)
N1 C16 H16 118.0
C17 C16 H16 118.0
C18 C17 C16 118.2(8)
C18 C17 H17 120.9
C16 C17 H17 120.9
C17 C18 C19 120.4(8)
C17 C18 H18 119.8
C19 C18 H18 119.8
C15 C19 C18 117.9(8)
C15 C19 H19 121.1
C18 C19 H19 121.1
N10 C20 C21 120.5(7)
N10 C20 H20 119.8
C21 C20 H20 119.8
C22 C21 C20 119.3(7)
C22 C21 H21 120.4
C20 C21 H21 120.4
C21 C22 C23 123.3(7)
C21 C22 H22 118.3
C23 C22 H22 118.3
C24 C23 C22 115.3(7)
C24 C23 H23 122.3
C22 C23 H23 122.3
C23 C24 N10 123.4(7)
C23 C24 C25 121.6(7)
N10 C24 C25 115.0(6)
N9 C25 C24 114.3(6)
N9 C25 H25 122.9
C24 C25 H25 122.9
O2 C26 N8 120.9(6)
O2 C26 C27 121.8(7)
N8 C26 C27 117.2(6)
C28 C27 C32 122.3(7)
C28 C27 C26 121.2(7)
C32 C27 C26 116.3(7)
C27 C28 C29 121.1(9)
C27 C28 H28 119.4
C29 C28 H28 119.4
C28 C29 C30 115.7(9)
C28 C29 H29 122.2
C30 C29 H29 122.2
C31 C30 C29 124.5(8)
C31 C30 H30 117.7
C29 C30 H30 117.7
C30 C31 C32 119.8(9)
C30 C31 H31 120.1
C32 C31 H31 120.1
N6 C32 C27 121.6(6)
N6 C32 C31 122.1(7)
C27 C32 C31 116.3(8)
N6 C33 N8 106.8(7)
N6 C33 C34 112.3(6)
N8 C33 C34 110.1(6)
N6 C33 H33 109.2
N8 C33 H33 109.2
C34 C33 H33 109.2
C35 C34 N7 122.6(9)
C35 C34 C33 117.9(8)
N7 C34 C33 119.4(7)
C36 C35 C34 117.2(9)
C36 C35 H35 121.4
C34 C35 H35 121.4
C35 C36 C37 123.8(10)
C35 C36 H36 118.1
C37 C36 H36 118.1
C38 C37 C36 118.7(10)
C38 C37 H37 120.7
C36 C37 H37 120.7
C37 C38 N7 118.0(10)
C37 C38 H38 121.0
N7 C38 H38 121.0
F2 C39 F3 105.5(11)
F2 C39 F1 108.9(10)
F3 C39 F1 104.6(11)
F2 C39 S1 113.2(9)
F3 C39 S1 113.0(9)
F1 C39 S1 111.2(9)
F6 C40 F5 107.5(11)
F6 C40 F4 106.6(11)
F5 C40 F4 99.7(10)
F6 C40 S2 116.4(9)
F5 C40 S2 116.2(9)
F4 C40 S2 108.7(8)
C15 N1 C16 116.4(7)
C13 N2 C14 117.8(6)
C13 N2 H2A 121.1
C14 N2 H2A 121.1
N4 N3 C7 112.1(6)
N4 N3 C14 122.4(6)
C7 N3 C14 123.1(6)
C6 N4 N3 125.1(6)
C6 N4 Fe1 118.9(5)
N3 N4 Fe1 115.7(4)
C5 N5 C1 118.2(7)
C5 N5 Fe1 115.4(5)
C1 N5 Fe1 126.2(5)
C32 N6 C33 117.8(6)
C32 N6 H6A 121.1
C33 N6 H6A 121.1
C34 N7 C38 119.8(8)
C26 N8 N9 113.0(5)
C26 N8 C33 122.2(6)
N9 N8 C33 121.7(6)
C25 N9 N8 123.6(6)
C25 N9 Fe1 120.8(4)
N8 N9 Fe1 115.6(4)
C20 N10 C24 118.0(6)
C20 N10 Fe1 126.1(5)
C24 N10 Fe1 115.8(4)
O3 S1 O4 115.3(5)
O3 S1 O5 116.8(6)
O4 S1 O5 113.5(5)
O3 S1 C39 102.2(6)
O4 S1 C39 104.0(5)
O5 S1 C39 102.6(6)
O8B S2 O7 108.9(9)
O8B S2 O6 122.6(8)
O7 S2 O6 107.9(8)
O8B S2 C40 108.2(7)
O7 S2 C40 102.6(7)
O6 S2 C40 104.8(7)
C7 O1 Fe1 117.0(5)
C26 O2 Fe1 116.8(4)

loop_
_geom_bond_atom_site_label_1
_geom_bond_atom_site_label_2
_geom_bond_distance
Fe1 O1 2.114(5)
Fe1 O2 2.122(5)
Fe1 N9 2.123(6)
Fe1 N4 2.139(6)
Fe1 N10 2.151(5)
Fe1 N5 2.162(6)
C1 N5 1.356(11)
C1 C2 1.391(12)
C1 H1 0.9300
C2 C3 1.339(12)
C2 H2 0.9300
C3 C4 1.405(12)
C3 H3 0.9300
C4 C5 1.405(11)
C4 H4 0.9300
C5 N5 1.317(10)
C5 C6 1.459(11)
C6 N4 1.252(10)
C6 H6 0.9300
C7 O1 1.228(9)
C7 N3 1.396(10)
C7 C8 1.489(11)
C8 C13 1.367(12)
C8 C9 1.406(12)
C9 C10 1.387(13)
C9 H9 0.9300
C10 C11 1.397(15)
C10 H10 0.9300
C11 C12 1.367(14)
C11 H11 0.9300
C12 C13 1.411(12)
C12 H12 0.9300
C13 N2 1.406(11)
C14 N3 1.438(9)
C14 N2 1.444(11)
C14 C15 1.531(11)
C14 H14 0.9800
C15 N1 1.308(9)
C15 C19 1.388(10)
C16 N1 1.359(10)
C16 C17 1.375(11)
C16 H16 0.9300
C17 C18 1.316(12)
C17 H17 0.9300
C18 C19 1.392(12)
C18 H18 0.9300
C19 H19 0.9300
C20 N10 1.341(9)
C20 C21 1.418(11)
C20 H20 0.9300
C21 C22 1.280(12)
C21 H21 0.9300
C22 C23 1.415(11)
C22 H22 0.9300
C23 C24 1.362(10)
C23 H23 0.9300
C24 N10 1.371(9)
C24 C25 1.462(9)
C25 N9 1.284(10)
C25 H25 0.9300
C26 O2 1.259(8)
C26 N8 1.343(9)
C26 C27 1.472(9)
C27 C28 1.368(12)
C27 C32 1.406(11)
C28 C29 1.392(11)
C28 H28 0.9300
C29 C30 1.424(16)
C29 H29 0.9300
C30 C31 1.314(15)
C30 H30 0.9300
C31 C32 1.441(10)
C31 H31 0.9300
C32 N6 1.383(11)
C33 N6 1.436(10)
C33 N8 1.478(9)
C33 C34 1.540(12)
C33 H33 0.9800
C34 C35 1.332(11)
C34 N7 1.364(12)
C35 C36 1.320(12)
C35 H35 0.9300
C36 C37 1.389(14)
C36 H36 0.9300
C37 C38 1.353(14)
C37 H37 0.9300
C38 N7 1.390(13)
C38 H38 0.9300
C39 F2 1.290(13)
C39 F3 1.291(13)
C39 F1 1.346(15)
C39 S1 1.820(12)
C40 F6 1.311(9)
C40 F5 1.328(9)
C40 F4 1.338(9)
C40 S2 1.810(9)
N2 H2A 0.8600
N3 N4 1.357(9)
N6 H6A 0.8600
N8 N9 1.392(8)
S1 O3 1.416(7)
S1 O4 1.427(7)
S1 O5 1.438(9)
S2 O8B 1.400(7)
S2 O7 1.431(8)
S2 O6 1.435(7)

loop_
_geom_torsion_atom_site_label_1
_geom_torsion_atom_site_label_2
_geom_torsion_atom_site_label_3
_geom_torsion_atom_site_label_4
_geom_torsion
N5 C1 C2 C3 1.7(14)
C1 C2 C3 C4 0.4(14)
C2 C3 C4 C5 -0.9(14)
C3 C4 C5 N5 -0.9(13)
C3 C4 C5 C6 -177.4(8)
N5 C5 C6 N4 -1.2(11)
C4 C5 C6 N4 175.5(7)
O1 C7 C8 C13 -165.9(7)
N3 C7 C8 C13 8.3(9)
O1 C7 C8 C9 7.8(10)
N3 C7 C8 C9 -178.0(6)
C13 C8 C9 C10 2.1(11)
C7 C8 C9 C10 -171.5(7)
C8 C9 C10 C11 -1.3(12)
C9 C10 C11 C12 2.4(13)
C10 C11 C12 C13 -3.9(12)
C9 C8 C13 N2 179.8(7)
C7 C8 C13 N2 -6.8(11)
C9 C8 C13 C12 -3.8(11)
C7 C8 C13 C12 169.6(6)
C11 C12 C13 C8 4.6(11)
C11 C12 C13 N2 -178.9(7)
N3 C14 C15 N1 -26.2(9)
N2 C14 C15 N1 97.8(8)
N3 C14 C15 C19 157.6(7)
N2 C14 C15 C19 -78.4(9)
N1 C16 C17 C18 -1.3(14)
C16 C17 C18 C19 0.8(14)
N1 C15 C19 C18 0.3(13)
C14 C15 C19 C18 176.2(7)
C17 C18 C19 C15 -0.4(13)
N10 C20 C21 C22 2.6(12)
C20 C21 C22 C23 -2.0(14)
C21 C22 C23 C24 2.2(13)
C22 C23 C24 N10 -3.1(12)
C22 C23 C24 C25 177.8(7)
C23 C24 C25 N9 174.5(7)
N10 C24 C25 N9 -4.7(10)
O2 C26 C27 C28 6.4(12)
N8 C26 C27 C28 -176.1(7)
O2 C26 C27 C32 -169.3(7)
N8 C26 C27 C32 8.2(10)
C32 C27 C28 C29 0.6(13)
C26 C27 C28 C29 -174.8(8)
C27 C28 C29 C30 3.2(13)
C28 C29 C30 C31 -5.4(15)
C29 C30 C31 C32 3.4(15)
C28 C27 C32 N6 178.6(8)
C26 C27 C32 N6 -5.7(11)
C28 C27 C32 C31 -2.6(12)
C26 C27 C32 C31 173.0(7)
C30 C31 C32 N6 179.4(8)
C30 C31 C32 C27 0.6(12)
N6 C33 C34 C35 109.5(8)
N8 C33 C34 C35 -9.3(10)
N6 C33 C34 N7 -68.6(10)
N8 C33 C34 N7 172.6(8)
N7 C34 C35 C36 0.7(13)
C33 C34 C35 C36 -177.3(7)
C34 C35 C36 C37 -1.7(14)
C35 C36 C37 C38 2.0(15)
C36 C37 C38 N7 -1.1(15)
C19 C15 N1 C16 -0.7(12)
C14 C15 N1 C16 -176.8(7)
C17 C16 N1 C15 1.2(13)
C8 C13 N2 C14 -20.1(10)
C12 C13 N2 C14 163.5(7)
N3 C14 N2 C13 41.7(8)
C15 C14 N2 C13 -82.8(8)
O1 C7 N3 N4 -4.9(9)
C8 C7 N3 N4 -179.4(5)
O1 C7 N3 C14 -167.9(7)
C8 C7 N3 C14 17.7(9)
N2 C14 N3 N4 156.9(6)
C15 C14 N3 N4 -76.4(8)
N2 C14 N3 C7 -41.8(9)
C15 C14 N3 C7 84.9(8)
C5 C6 N4 N3 -179.3(6)
C5 C6 N4 Fe1 6.6(9)
C7 N3 N4 C6 -168.6(7)
C14 N3 N4 C6 -5.5(11)
C7 N3 N4 Fe1 5.7(7)
C14 N3 N4 Fe1 168.8(5)
C4 C5 N5 C1 2.9(11)
C6 C5 N5 C1 179.6(7)
C4 C5 N5 Fe1 178.8(6)
C6 C5 N5 Fe1 -4.5(9)
C2 C1 N5 C5 -3.4(12)
C2 C1 N5 Fe1 -178.8(6)
C27 C32 N6 C33 -24.0(11)
C31 C32 N6 C33 157.3(8)
N8 C33 N6 C32 45.9(9)
C34 C33 N6 C32 -74.9(9)
C35 C34 N7 C38 0.0(14)
C33 C34 N7 C38 178.0(8)
C37 C38 N7 C34 0.2(15)
O2 C26 N8 N9 -3.2(10)
C27 C26 N8 N9 179.2(6)
O2 C26 N8 C33 -163.5(7)
C27 C26 N8 C33 18.9(10)
N6 C33 N8 C26 -45.0(9)
C34 C33 N8 C26 77.2(9)
N6 C33 N8 N9 156.4(6)
C34 C33 N8 N9 -81.4(8)
C24 C25 N9 N8 -179.2(6)
C24 C25 N9 Fe1 3.0(9)
C26 N8 N9 C25 -173.3(7)
C33 N8 N9 C25 -12.9(10)
C26 N8 N9 Fe1 4.6(8)
C33 N8 N9 Fe1 165.1(5)
C21 C20 N10 C24 -3.3(11)
C21 C20 N10 Fe1 175.2(5)
C23 C24 N10 C20 3.8(11)
C25 C24 N10 C20 -177.0(6)
C23 C24 N10 Fe1 -174.9(6)
C25 C24 N10 Fe1 4.3(8)
F2 C39 S1 O3 62.2(12)
F3 C39 S1 O3 -178.0(10)
F1 C39 S1 O3 -60.7(10)
F2 C39 S1 O4 -177.5(10)
F3 C39 S1 O4 -57.8(11)
F1 C39 S1 O4 59.6(9)
F2 C39 S1 O5 -59.1(11)
F3 C39 S1 O5 60.7(11)
F1 C39 S1 O5 178.0(8)
F6 C40 S2 O8B -177.2(12)
F5 C40 S2 O8B -49.0(13)
F4 C40 S2 O8B 62.5(12)
F6 C40 S2 O7 -62.2(13)
F5 C40 S2 O7 66.0(12)
F4 C40 S2 O7 177.5(10)
F6 C40 S2 O6 50.5(12)
F5 C40 S2 O6 178.7(10)
F4 C40 S2 O6 -69.9(11)
N3 C7 O1 Fe1 1.6(8)
C8 C7 O1 Fe1 175.4(5)
N8 C26 O2 Fe1 0.2(9)
C27 C26 O2 Fe1 177.6(5)
